data_2015041
loop_
_publ_author_name
'Mao-Lin Hu'
'Xiao-Qing Cai'
'Jiu-Xi Chen'

_publ_section_title <i>catena</i>-Poly[[(2,2'-biimidazole-\k^2^<i>N</i>,<i>N</i>')chlorocopper(II)]-\m-chloro]
_journal_coeditor_code RB1010
_journal_issue 9
_journal_name_full 'Acta Crystallographica Section C'
_journal_page_first m403
_journal_page_last m405
_journal_paper_doi 10.1107/S0108270105022511
_journal_volume 61
_journal_year 2005
_chemical_formula_iupac '[Cu Cl2 (C6 H6 N4)]'
_chemical_formula_moiety 'C6 H6 Cl2 Cu N4'
_chemical_formula_sum 'C6 H6 Cl2 Cu N4'
_chemical_formula_weight 268.59
_chemical_name_systematic
;
catena-Poly[[(2,2'-biimidazole-\k^2^N,N')chlorocopper(II)]-\m-chloro]
;
_space_group_IT_number 4
_symmetry_cell_setting monoclinic
_symmetry_space_group_name_Hall 'P 2yb'
_symmetry_space_group_name_H-M 'P 1 21 1'
_atom_sites_solution_hydrogens geom
_atom_sites_solution_primary direct
_atom_sites_solution_secondary difmap
_audit_creation_method SHELXL97
_cell_angle_alpha 90.00
_cell_angle_beta 93.742(2)
_cell_angle_gamma 90.00
_cell_formula_units_Z 2
_cell_length_a 3.8671(4)
_cell_length_b 14.8937(17)
_cell_length_c 7.6363(9)
_cell_measurement_reflns_used 1408
_cell_measurement_temperature 298(2)
_cell_measurement_theta_max 24.24
_cell_measurement_theta_min 2.68
_cell_volume 438.88(9)
_computing_cell_refinement 'SAINT (Bruker, 2002)'
_computing_data_collection 'SMART (Bruker, 2002)'
_computing_data_reduction SAINT
_computing_molecular_graphics 'SHELXTL (Bruker, 2002)'
_computing_publication_material SHELXL97
_computing_structure_refinement 'SHELXL97 (Sheldrick, 1997)'
_computing_structure_solution 'SHELXS97 (Sheldrick, 1997)'
_diffrn_ambient_temperature 298(2)
_diffrn_measured_fraction_theta_full 0.999
_diffrn_measured_fraction_theta_max 0.999
_diffrn_measurement_device_type 'Bruker APEX area-detector'
_diffrn_measurement_method '\f and \w'
_diffrn_radiation_monochromator graphite
_diffrn_radiation_source 'fine-focus sealed tube'
_diffrn_radiation_type MoK\a
_diffrn_radiation_wavelength 0.71073
_diffrn_reflns_av_R_equivalents 0.0377
_diffrn_reflns_av_sigmaI/netI 0.0573
_diffrn_reflns_limit_h_max 4
_diffrn_reflns_limit_h_min -4
_diffrn_reflns_limit_k_max 17
_diffrn_reflns_limit_k_min -17
_diffrn_reflns_limit_l_max 9
_diffrn_reflns_limit_l_min -9
_diffrn_reflns_number 4178
_diffrn_reflns_theta_full 25.23
_diffrn_reflns_theta_max 25.23
_diffrn_reflns_theta_min 2.67
_diffrn_standards_number 0
_exptl_absorpt_coefficient_mu 3.047
_exptl_absorpt_correction_T_max 0.8625
_exptl_absorpt_correction_T_min 0.4239
_exptl_absorpt_correction_type multi-scan
_exptl_absorpt_process_details '(SADABS; Bruker, 2002)'
_exptl_crystal_colour blue
_exptl_crystal_density_diffrn 2.032
_exptl_crystal_density_method 'not measured'
_exptl_crystal_description needle
_exptl_crystal_F_000 266
_exptl_crystal_size_max 0.34
_exptl_crystal_size_mid 0.06
_exptl_crystal_size_min 0.05
_refine_diff_density_max 0.699
_refine_diff_density_min -0.762
_refine_ls_abs_structure_details 'Flack (1983), with 761 Friedel pairs'
_refine_ls_abs_structure_Flack 0.07(3)
_refine_ls_extinction_method none
_refine_ls_goodness_of_fit_ref 1.189
_refine_ls_hydrogen_treatment constr
_refine_ls_matrix_type full
_refine_ls_number_parameters 118
_refine_ls_number_reflns 1590
_refine_ls_number_restraints 1
_refine_ls_restrained_S_all 1.188
_refine_ls_R_factor_all 0.0570
_refine_ls_R_factor_gt 0.0529
_refine_ls_shift/su_max 0.000
_refine_ls_shift/su_mean 0.000
_refine_ls_structure_factor_coef Fsqd
_refine_ls_weighting_details 'calc w = 1/[\s^2^(Fo^2^)+(0.0324P)^2^+0.9884P] where P = (Fo^2^+2Fc^2^)/3'
_refine_ls_weighting_scheme calc
_refine_ls_wR_factor_gt 0.1015
_refine_ls_wR_factor_ref 0.1029
_reflns_number_gt 1522
_reflns_number_total 1590
_reflns_threshold_expression I>2\s(I)
_cod_data_source_file rb1010.cif
_cod_data_source_block I
_cod_depositor_comments
;
The following automatic conversions were performed:
'_symmetry_cell_setting' value 'Monoclinic' changed to 'monoclinic'
according to '/home/saulius/struct/CIF-dictionaries/cif_core.dic'
dictionary named 'cif_core.dic' version 2.4.1 from 2010-06-29.

Automatic conversion script
Id: cif_fix_enum 1527 2010-12-29 10:47:43Z saulius 

The following automatic conversions were performed:

'_symmetry_cell_setting' value 'Monoclinic' changed to 'monoclinic'
according to /home/saulius/struct/CIF-dictionaries/cif_core.dic
dictionary named 'cif_core.dic' version 2.4.1 from 2010-06-29.

Automatic conversion script
Id: cif_fix_values 1715 2011-07-08 13:25:40Z adriana 
;
_cod_original_sg_symbol_H-M 'P 21'
_cod_database_code 2015041
_cod_database_fobs_code 2015041

loop_
_symmetry_equiv_pos_as_xyz
'x, y, z'
'-x, y+1/2, -z'

loop_
_atom_site_label
_atom_site_fract_x
_atom_site_fract_y
_atom_site_fract_z
_atom_site_U_iso_or_equiv
_atom_site_adp_type
_atom_site_calc_flag
_atom_site_refinement_flags
_atom_site_occupancy
_atom_site_disorder_assembly
_atom_site_disorder_group
_atom_site_type_symbol
Cu1 0.3637(2) 0.86139(5) 0.63901(10) 0.0233(2) Uani d . 1 . . Cu
Cl1 0.3741(5) 0.75984(13) 0.8595(2) 0.0297(5) Uani d . 1 . . Cl
Cl2 0.7743(5) 0.95448(14) 0.7671(2) 0.0300(5) Uani d . 1 . . Cl
N1 0.0701(15) 0.7804(4) 0.4796(8) 0.0204(13) Uani d . 1 . . N
N2 -0.1181(16) 0.7476(4) 0.2112(9) 0.0285(15) Uani d . 1 . . N
H2A -0.1604 0.7514 0.0995 0.034 Uiso calc R 1 . . H
N3 0.2332(18) 0.9406(4) 0.1335(8) 0.0317(16) Uani d . 1 . . N
H3A 0.1502 0.9267 0.0299 0.038 Uiso calc R 1 . . H
N4 0.3698(16) 0.9325(4) 0.4157(8) 0.0246(14) Uani d . 1 . . N
C1 -0.0925(18) 0.6984(5) 0.4822(10) 0.0256(18) Uani d . 1 . . C
H1 -0.1154 0.6628 0.5808 0.031 Uiso calc R 1 . . H
C2 -0.214(2) 0.6785(5) 0.3162(11) 0.033(2) Uani d . 1 . . C
H2 -0.3380 0.6275 0.2804 0.040 Uiso calc R 1 . . H
C3 0.0498(18) 0.8069(5) 0.3117(9) 0.0188(17) Uani d . 1 . . C
C4 0.2134(18) 0.8932(5) 0.2766(9) 0.0218(17) Uani d . 1 . . C
C5 0.499(2) 1.0099(5) 0.3543(10) 0.0242(17) Uani d . 1 . . C
H5 0.6276 1.0520 0.4205 0.029 Uiso calc R 1 . . H
C6 0.410(2) 1.0157(6) 0.1810(11) 0.034(2) Uani d . 1 . . C
H6 0.4606 1.0630 0.1076 0.041 Uiso calc R 1 . . H

loop_
_atom_site_aniso_label
_atom_site_aniso_U_11
_atom_site_aniso_U_22
_atom_site_aniso_U_33
_atom_site_aniso_U_12
_atom_site_aniso_U_13
_atom_site_aniso_U_23
Cu1 0.0243(4) 0.0286(5) 0.0165(4) -0.0008(5) -0.0027(3) -0.0001(5)
Cl1 0.0319(10) 0.0354(11) 0.0210(10) 0.0008(9) -0.0032(8) 0.0051(8)
Cl2 0.0275(10) 0.0375(12) 0.0241(10) -0.0049(9) -0.0047(8) -0.0030(9)
N1 0.020(3) 0.026(4) 0.014(3) 0.000(3) -0.004(2) -0.002(3)
N2 0.030(4) 0.036(4) 0.019(3) 0.000(3) -0.005(3) -0.002(3)
N3 0.049(4) 0.029(4) 0.016(3) 0.005(3) -0.001(3) 0.004(3)
N4 0.030(4) 0.024(3) 0.019(3) 0.002(3) -0.004(3) -0.002(3)
C1 0.020(4) 0.035(5) 0.023(4) 0.004(3) 0.007(3) -0.005(3)
C2 0.033(5) 0.023(4) 0.045(5) -0.008(4) 0.011(4) -0.014(4)
C3 0.020(4) 0.030(4) 0.006(3) 0.008(3) -0.001(3) -0.008(3)
C4 0.014(4) 0.031(4) 0.020(4) 0.009(3) 0.005(3) 0.007(3)
C5 0.025(4) 0.020(4) 0.029(4) 0.000(3) 0.005(3) -0.009(3)
C6 0.047(5) 0.030(5) 0.027(5) 0.005(4) 0.008(4) 0.001(4)

loop_
_atom_type_symbol
_atom_type_description
_atom_type_scat_dispersion_real
_atom_type_scat_dispersion_imag
_atom_type_scat_source
C C 0.0033 0.0016 'International Tables Vol C Tables 4.2.6.8 and 6.1.1.4'
H H 0.0000 0.0000 'International Tables Vol C Tables 4.2.6.8 and 6.1.1.4'
N N 0.0061 0.0033 'International Tables Vol C Tables 4.2.6.8 and 6.1.1.4'
Cl Cl 0.1484 0.1585 'International Tables Vol C Tables 4.2.6.8 and 6.1.1.4'
Cu Cu 0.3201 1.2651 'International Tables Vol C Tables 4.2.6.8 and 6.1.1.4'

loop_
_geom_angle_atom_site_label_1
_geom_angle_atom_site_label_2
_geom_angle_atom_site_label_3
_geom_angle_site_symmetry_3
_geom_angle
_geom_angle_publ_flag
N4 Cu1 N1 . 80.8(2) yes
N4 Cu1 Cl1 . 169.71(19) yes
N1 Cu1 Cl1 . 91.79(18) yes
N4 Cu1 Cl2 . 89.83(19) yes
N1 Cu1 Cl2 . 166.96(18) yes
Cl1 Cu1 Cl2 . 96.27(7) yes
N4 Cu1 Cl2 1_455 95.03(19) yes
N1 Cu1 Cl2 1_455 93.80(17) yes
Cl1 Cu1 Cl2 1_455 92.58(7) yes
Cl2 Cu1 Cl2 1_455 96.07(7) yes
C3 N1 C1 . 106.1(6) no
C3 N1 Cu1 . 113.4(5) no
C1 N1 Cu1 . 139.9(5) no
C3 N2 C2 . 107.8(7) no
C3 N2 H2A . 126.1 no
C2 N2 H2A . 126.1 no
C4 N3 C6 . 106.2(7) no
C4 N3 H3A . 126.9 no
C6 N3 H3A . 126.9 no
C4 N4 C5 . 105.0(6) no
C4 N4 Cu1 . 114.7(5) no
C5 N4 Cu1 . 140.3(5) no
C2 C1 N1 . 108.2(7) no
C2 C1 H1 . 125.9 no
N1 C1 H1 . 125.9 no
C1 C2 N2 . 107.0(7) no
C1 C2 H2 . 126.5 no
N2 C2 H2 . 126.5 no
N2 C3 N1 . 110.9(7) no
N2 C3 C4 . 133.3(7) no
N1 C3 C4 . 115.8(7) no
N3 C4 N4 . 112.5(7) no
N3 C4 C3 . 132.6(7) no
N4 C4 C3 . 114.9(6) no
C6 C5 N4 . 108.6(7) no
C6 C5 H5 . 125.7 no
N4 C5 H5 . 125.7 no
N3 C6 C5 . 107.7(7) no
N3 C6 H6 . 126.2 no
C5 C6 H6 . 126.2 no

loop_
_geom_bond_atom_site_label_1
_geom_bond_atom_site_label_2
_geom_bond_site_symmetry_2
_geom_bond_distance
_geom_bond_publ_flag
Cu1 N4 . 2.009(6) yes
Cu1 N1 . 2.011(6) yes
Cu1 Cl1 . 2.262(2) yes
Cu1 Cl2 . 2.280(2) yes
Cu1 Cl2 1_455 2.892(2) yes
Cu1 Cu1 1_455 3.8671(12) yes
N1 C3 . 1.339(9) no
N1 C1 . 1.374(10) no
N2 C3 . 1.314(10) no
N2 C2 . 1.370(10) no
N2 H2A . 0.8600 no
N3 C4 . 1.308(9) no
N3 C6 . 1.347(10) no
N3 H3A . 0.8600 no
N4 C4 . 1.324(9) no
N4 C5 . 1.352(10) no
C1 C2 . 1.355(11) no
C1 H1 . 0.9300 no
C2 H2 . 0.9300 no
C3 C4 . 1.464(10) no
C5 C6 . 1.348(12) no
C5 H5 . 0.9300 no
C6 H6 . 0.9300 no

loop_
_geom_hbond_atom_site_label_D
_geom_hbond_atom_site_label_H
_geom_hbond_atom_site_label_A
_geom_hbond_site_symmetry_A
_geom_hbond_distance_DH
_geom_hbond_distance_HA
_geom_hbond_distance_DA
_geom_hbond_angle_DHA
_geom_hbond_publ_flag
N3 H3A Cl2 1_454 0.86 2.44 3.221(7) 152 yes
N2 H2A Cl1 1_454 0.86 2.49 3.227(7) 145 yes
